data_2005908
loop_
_publ_author_name
'Venkataraman, D.'
'Wang, P.-W.'
'Moore, J. S.'

_publ_contact_author
;
Jeffrey S. Moore
Departments of Chemistry and
Materials Science & Engineering and
The Beckman Institute for Advanced Science and Technology
University of Illinois
600 South Mathews Avenue, Box 55-5
Urbana, Illinois  61801
USA
;
_publ_section_title
;
 9,10-Bis{2-[4-(<i>N</i>,<i>N</i>-diphenylamino)phenyl]ethynyl}anthracene
;
_journal_issue 2
_journal_name_full 'Acta Crystallographica Section C'
_journal_page_first 241
_journal_page_last 243
_journal_paper_doi 10.1107/S0108270196012620
_journal_volume 53
_journal_year 1997
_chemical_formula_analytical 'C54 H36 N2'
_chemical_formula_moiety 'C54 H36 N2'
_chemical_formula_structural 'C108 H72 N4'
_chemical_formula_sum 'C54 H36 N2'
_chemical_formula_weight 712.85
_chemical_name_common wwanthra
_chemical_name_systematic
;
9,10-bis[2-ethynyl(4-N,N-diphenylamino)phenyl]anthracene
;
_space_group_IT_number 14
_symmetry_cell_setting monoclinic
_symmetry_space_group_name_Hall '-P 2yn'
_symmetry_space_group_name_H-M 'P 1 21/n 1'
_audit_creation_method SHELXL
_cell_angle_alpha 90.00
_cell_angle_beta 108.14(2)
_cell_angle_gamma 90.00
_cell_formula_units_Z 2
_cell_length_a 11.582(2)
_cell_length_b 9.407(2)
_cell_length_c 18.429(4)
_cell_measurement_reflns_used 25
_cell_measurement_temperature 293(2)
_cell_measurement_theta_max 9.94
_cell_measurement_theta_min 9.36
_cell_volume 1908.1(7)
_computing_cell_refinement 'CAD4 Software'
_computing_data_collection 'CAD4 Software (Enraf-Nonius, 1989)'
_computing_data_reduction 'CAD4 Software and PROFILE (Blessing, Coppens & Becker, 1972)'
_computing_molecular_graphics 'ORTEPII (Johnson, 1971)'
_computing_publication_material 'CIFTAB SHELXL93'
_computing_structure_refinement 'SHELXL93 (Sheldrick, 1993)'
_computing_structure_solution 'SHELXS86 (Sheldrick, 1990)'
_diffrn_ambient_temperature 293(2)
_diffrn_measurement_device 'Enraf-Nonius CAD4'
_diffrn_measurement_method '\w-\q scan profiles'
_diffrn_radiation_monochromator graphite
_diffrn_radiation_source 'normal-focus sealed tube'
_diffrn_radiation_type MoK\a
_diffrn_radiation_wavelength 0.71073
_diffrn_reflns_av_R_equivalents 0.0284
_diffrn_reflns_av_sigmaI/netI 0.0439
_diffrn_reflns_limit_h_max 0
_diffrn_reflns_limit_h_min -12
_diffrn_reflns_limit_k_max 10
_diffrn_reflns_limit_k_min 0
_diffrn_reflns_limit_l_max 20
_diffrn_reflns_limit_l_min -19
_diffrn_reflns_number 2958
_diffrn_reflns_theta_max 23.47
_diffrn_reflns_theta_min 1.85
_diffrn_standards_decay_% 0.09
_diffrn_standards_interval_time 90
_diffrn_standards_number 3
_exptl_absorpt_coefficient_mu 0.072
_exptl_absorpt_correction_T_max 0.997
_exptl_absorpt_correction_T_min 0.986
_exptl_absorpt_correction_type integration
_exptl_crystal_colour red
_exptl_crystal_density_diffrn 1.241
_exptl_crystal_description prism
_exptl_crystal_F_000 748
_exptl_crystal_size_max 0.40
_exptl_crystal_size_mid 0.32
_exptl_crystal_size_min 0.30
_refine_diff_density_max 0.131
_refine_diff_density_min -0.141
_refine_ls_extinction_method none
_refine_ls_goodness_of_fit_all 1.040
_refine_ls_goodness_of_fit_obs 1.071
_refine_ls_hydrogen_treatment
; H-atom coordinates refined, U~eq~(H) constrained to single free variable
and refined
;
_refine_ls_matrix_type full
_refine_ls_number_parameters 308
_refine_ls_number_reflns 2802
_refine_ls_number_restraints 0
_refine_ls_restrained_S_all 1.040
_refine_ls_restrained_S_obs 1.071
_refine_ls_R_factor_all 0.0747
_refine_ls_R_factor_obs 0.0438
_refine_ls_shift/esd_max 0.001
_refine_ls_shift/esd_mean 0.000
_refine_ls_structure_factor_coef Fsqd
_refine_ls_weighting_details 'w = 1/[\s^2^(Fo^2^)+(0.057P)^2^+0.3764P] where P=(Fo^2^+2Fc^2^)/3'
_refine_ls_weighting_scheme calc
_refine_ls_wR_factor_all 0.1228
_refine_ls_wR_factor_obs 0.1057
_reflns_number_observed 2042
_reflns_number_total 2802
_reflns_observed_criterion >2sigma(I)
_cod_data_source_file bk1186.cif
_cod_data_source_block w45qa
_cod_depositor_comments
;
The following automatic conversions were performed:

'_refine_ls_weighting_scheme' value 'calc w =
1/[\s^2^(Fo^2^)+(0.057P)^2^+0.3764P] where P=(Fo^2^+2Fc^2^)/3' was
changed to 'calc'. New tag '_refine_ls_weighting_details' was
created. The value of the new tag was set to 'w =
1/[\s^2^(Fo^2^)+(0.057P)^2^+0.3764P] where P=(Fo^2^+2Fc^2^)/3'.

Automatic conversion script
Id: cif_fix_values 3143 2015-03-26 13:38:13Z robertas 
;
_cod_original_sg_symbol_H-M 'P 21/n'
_cod_database_code 2005908

loop_
_symmetry_equiv_pos_as_xyz
'x, y, z'
'-x+1/2, y+1/2, -z+1/2'
'-x, -y, -z'
'x-1/2, -y-1/2, z-1/2'

loop_
_atom_site_aniso_label
_atom_site_aniso_U_11
_atom_site_aniso_U_12
_atom_site_aniso_U_13
_atom_site_aniso_U_22
_atom_site_aniso_U_23
_atom_site_aniso_U_33
N1 0.0620(12) -0.0086(8) 0.0088(9) 0.0404(10) 0.0121(8) 0.0546(11)
C1 0.061(2) 0.0061(12) 0.0178(13) 0.0592(15) 0.0157(13) 0.066(2)
C2 0.062(2) 0.007(2) 0.0053(14) 0.088(2) 0.018(2) 0.071(2)
C3 0.060(2) -0.0130(14) 0.0033(14) 0.085(2) 0.002(2) 0.077(2)
C4 0.061(2) -0.0121(12) 0.0173(13) 0.0565(15) 0.0034(13) 0.077(2)
C9 0.0504(12) 0.0010(10) 0.0257(11) 0.0386(12) 0.0074(10) 0.0617(14)
C11 0.0499(12) 0.0036(10) 0.0214(11) 0.0433(12) 0.0083(10) 0.0570(13)
C12 0.0472(12) 0.0007(9) 0.0209(11) 0.0434(12) 0.0050(10) 0.0597(13)
C13 0.0547(13) 0.0027(10) 0.0270(11) 0.0434(13) 0.0075(11) 0.0675(14)
C14 0.0553(13) 0.0011(10) 0.0254(11) 0.0423(13) 0.0086(11) 0.0662(14)
C15 0.0487(12) 0.0017(9) 0.0211(10) 0.0373(11) 0.0098(10) 0.0629(14)
C16 0.0659(15) -0.0005(11) 0.0213(12) 0.0458(13) 0.0075(11) 0.0498(13)
C17 0.0676(15) -0.0055(11) 0.0189(11) 0.0387(12) -0.0022(10) 0.0500(13)
C18 0.0513(12) 0.0005(9) 0.0176(10) 0.0360(11) 0.0075(10) 0.0535(13)
C19 0.0588(14) -0.0031(10) 0.0108(11) 0.0435(12) 0.0041(10) 0.0471(13)
C20 0.0556(13) -0.0050(10) 0.0138(11) 0.0394(12) 0.0016(11) 0.0618(15)
C21 0.0592(14) 0.0020(10) 0.0151(11) 0.0377(11) 0.0063(10) 0.0518(13)
C22 0.0656(14) -0.0068(12) 0.0174(12) 0.0480(13) 0.0070(11) 0.0592(15)
C23 0.093(2) -0.0044(13) 0.0221(15) 0.0495(14) 0.0122(12) 0.059(2)
C24 0.078(2) 0.0121(14) 0.0026(14) 0.062(2) 0.0137(13) 0.063(2)
C25 0.058(2) 0.0127(14) 0.0116(14) 0.079(2) 0.017(2) 0.083(2)
C26 0.062(2) 0.0068(12) 0.0249(13) 0.065(2) 0.0174(13) 0.071(2)
C27 0.0638(15) -0.0073(10) 0.0182(10) 0.0392(12) 0.0046(10) 0.0479(12)
C28 0.070(2) 0.0007(13) 0.0176(13) 0.0528(14) 0.0120(12) 0.063(2)
C29 0.061(2) -0.011(2) 0.0074(13) 0.102(2) 0.021(2) 0.060(2)
C30 0.109(3) -0.046(2) 0.020(2) 0.084(2) -0.0100(15) 0.055(2)
C31 0.113(3) -0.023(2) 0.041(2) 0.061(2) -0.0200(15) 0.078(2)
C32 0.083(2) -0.0065(13) 0.0321(14) 0.0489(14) -0.0061(12) 0.072(2)

loop_
_atom_site_label
_atom_site_occupancy
_atom_site_fract_x
_atom_site_fract_y
_atom_site_fract_z
_atom_site_U_iso_or_equiv
_atom_site_thermal_displace_type
_atom_site_calc_flag
_atom_site_type_symbol
N1 1 0.8507(2) 0.0919(2) 0.19874(10) 0.0545(5) Uani d N
C1 1 1.1537(2) 0.8794(3) 0.13731(14) 0.0627(7) Uani d C
H1 1 1.1344(21) 0.7788(27) 0.1496(13) 0.075(2) Uiso d H
C2 1 1.2478(2) 0.9553(3) 0.1826(2) 0.0771(8) Uani d C
H2 1 1.2997(22) 0.9108(26) 0.2258(14) 0.075(2) Uiso d H
C3 1 0.7313(2) 0.9047(3) -0.1636(2) 0.0781(8) Uani d C
H3 1 0.6658(23) 0.8501(26) -0.1949(14) 0.075(2) Uiso d H
C4 1 0.8036(2) 0.8447(3) -0.0985(2) 0.0656(7) Uani d C
H4 1 0.7903(22) 0.7503(28) -0.0852(14) 0.075(2) Uiso d H
C9 1 0.9761(2) 0.8607(2) 0.02073(12) 0.0483(5) Uani d C
C11 1 1.0745(2) 0.9384(2) 0.06875(12) 0.0490(5) Uani d C
C12 1 0.9019(2) 0.9209(2) -0.04827(12) 0.0492(5) Uani d C
C13 1 0.9508(2) 0.7211(2) 0.04297(13) 0.0534(6) Uani d C
C14 1 0.9307(2) 0.6073(2) 0.06485(13) 0.0531(6) Uani d C
C15 1 0.9080(2) 0.4754(2) 0.09713(12) 0.0488(5) Uani d C
C16 1 0.8512(2) 0.3608(2) 0.05313(13) 0.0531(6) Uani d C
H16 1 0.8266(21) 0.3665(25) -0.0012(15) 0.075(2) Uiso d H
C17 1 0.8323(2) 0.2359(2) 0.08601(12) 0.0520(6) Uani d C
H17 1 0.7981(22) 0.1599(26) 0.0561(14) 0.075(2) Uiso d H
C18 1 0.8693(2) 0.2199(2) 0.16495(11) 0.0467(5) Uani d C
C19 1 0.9236(2) 0.3352(2) 0.20929(13) 0.0511(6) Uani d C
H19 1 0.9485(22) 0.3297(25) 0.2621(15) 0.075(2) Uiso d H
C20 1 0.9427(2) 0.4604(2) 0.17633(13) 0.0533(6) Uani d C
H20 1 0.9795(21) 0.5427(26) 0.2073(14) 0.075(2) Uiso d H
C21 1 0.9333(2) 0.0438(2) 0.26896(12) 0.0501(5) Uani d C
C22 1 0.8914(2) -0.0263(2) 0.32163(13) 0.0581(6) Uani d C
H22 1 0.8054(23) -0.0411(26) 0.3103(14) 0.075(2) Uiso d H
C23 1 0.9726(3) -0.0704(3) 0.39027(15) 0.0672(7) Uani d C
H23 1 0.9428(22) -0.1178(26) 0.4262(14) 0.075(2) Uiso d H
C24 1 1.0933(3) -0.0461(3) 0.4069(2) 0.0722(7) Uani d C
H24 1 1.1503(22) -0.0758(26) 0.4544(14) 0.075(2) Uiso d H
C25 1 1.1358(3) 0.0207(3) 0.3542(2) 0.0755(8) Uani d C
H25 1 1.2259(23) 0.0359(25) 0.3645(13) 0.075(2) Uiso d H
C26 1 1.0569(2) 0.0660(3) 0.28544(15) 0.0650(7) Uani d C
H26 1 1.0867(21) 0.1095(26) 0.2472(14) 0.075(2) Uiso d H
C27 1 0.7489(2) 0.0051(2) 0.15992(12) 0.0501(5) Uani d C
C28 1 0.6329(2) 0.0592(3) 0.13961(14) 0.0628(7) Uani d C
H28 1 0.6265(22) 0.1543(28) 0.1546(14) 0.075(2) Uiso d H
C29 1 0.5357(3) -0.0255(4) 0.09934(15) 0.0769(8) Uani d C
H29 1 0.4613(23) 0.0137(27) 0.0889(14) 0.075(2) Uiso d H
C30 1 0.5562(4) -0.1632(4) 0.0817(2) 0.0840(10) Uani d C
H30 1 0.4895(23) -0.2199(28) 0.0580(14) 0.075(2) Uiso d H
C31 1 0.6706(4) -0.2156(3) 0.1030(2) 0.0811(9) Uani d C
H31 1 0.6862(21) -0.3126(28) 0.0882(14) 0.075(2) Uiso d H
C32 1 0.7672(3) -0.1334(3) 0.14187(15) 0.0659(7) Uani d C
H32 1 0.8499(23) -0.1728(26) 0.1546(14) 0.075(2) Uiso d H

loop_
_atom_type_symbol
_atom_type_description
_atom_type_scat_dispersion_real
_atom_type_scat_dispersion_imag
_atom_type_scat_source
C C 0.0033 0.0016 'International Tables Vol C Tables 4.2.6.8 and 6.1.1.4'
H H 0.0000 0.0000 'International Tables Vol C Tables 4.2.6.8 and 6.1.1.4'
N N 0.0061 0.0033 'International Tables Vol C Tables 4.2.6.8 and 6.1.1.4'

loop_
_geom_angle_atom_site_label_1
_geom_angle_atom_site_label_2
_geom_angle_atom_site_label_3
_geom_angle_site_symmetry_3
_geom_angle
_geom_angle_publ_flag
C18 N1 C21 . 121.6(2) yes
C18 N1 C27 . 119.0(2) yes
C21 N1 C27 . 119.3(2) yes
C2 C1 C11 . 121.1(2) ?
C1 C2 C3 3_775 120.6(3) ?
C4 C3 C2 3_775 120.4(3) ?
C3 C4 C12 . 121.1(2) ?
C11 C9 C12 . 120.3(2) ?
C11 C9 C13 . 119.5(2) ?
C12 C9 C13 . 120.2(2) ?
C9 C11 C1 . 121.8(2) ?
C9 C11 C12 3_775 119.9(2) ?
C1 C11 C12 3_775 118.2(2) ?
C9 C12 C4 . 121.7(2) ?
C9 C12 C11 3_775 119.8(2) ?
C4 C12 C11 3_775 118.5(2) ?
C14 C13 C9 . 176.9(2) ?
C13 C14 C15 . 175.4(2) ?
C16 C15 C20 . 117.6(2) ?
C16 C15 C14 . 123.0(2) ?
C20 C15 C14 . 119.4(2) ?
C17 C16 C15 . 121.4(2) ?
C16 C17 C18 . 121.0(2) ?
C19 C18 C17 . 117.9(2) ?
C19 C18 N1 . 120.9(2) yes
C17 C18 N1 . 121.2(2) yes
C20 C19 C18 . 121.1(2) ?
C19 C20 C15 . 121.0(2) ?
C22 C21 C26 . 118.9(2) ?
C22 C21 N1 . 120.5(2) ?
C26 C21 N1 . 120.6(2) ?
C21 C22 C23 . 119.9(2) ?
C24 C23 C22 . 121.1(3) ?
C23 C24 C25 . 119.3(3) ?
C24 C25 C26 . 120.8(3) ?
C25 C26 C21 . 120.0(2) ?
C28 C27 C32 . 119.7(2) ?
C28 C27 N1 . 120.5(2) ?
C32 C27 N1 . 119.8(2) ?
C27 C28 C29 . 119.5(3) ?
C30 C29 C28 . 119.7(3) ?
C31 C30 C29 . 120.1(3) ?
C30 C31 C32 . 121.0(3) ?
C31 C32 C27 . 120.0(3) ?

loop_
_geom_bond_atom_site_label_1
_geom_bond_atom_site_label_2
_geom_bond_site_symmetry_2
_geom_bond_distance
_geom_bond_publ_flag
N1 C18 . 1.403(2) yes
N1 C21 . 1.423(3) yes
N1 C27 . 1.430(3) yes
C1 C2 . 1.352(4) yes
C1 C11 . 1.422(3) yes
C2 C3 3_775 1.404(4) yes
C3 C4 . 1.354(4) yes
C3 C2 3_775 1.404(4) yes
C4 C12 . 1.418(3) yes
C9 C11 . 1.410(3) yes
C9 C12 . 1.413(3) yes
C9 C13 . 1.433(3) yes
C11 C12 3_775 1.426(3) yes
C12 C11 3_775 1.426(3) yes
C13 C14 . 1.192(3) yes
C14 C15 . 1.435(3) yes
C15 C16 . 1.386(3) yes
C15 C20 . 1.395(3) yes
C16 C17 . 1.371(3) yes
C17 C18 . 1.391(3) yes
C18 C19 . 1.385(3) yes
C19 C20 . 1.375(3) yes
C21 C22 . 1.380(3) yes
C21 C26 . 1.383(3) yes
C22 C23 . 1.384(3) yes
C23 C24 . 1.354(4) yes
C24 C25 . 1.370(4) yes
C25 C26 . 1.379(3) yes
C27 C28 . 1.375(3) yes
C27 C32 . 1.377(3) yes
C28 C29 . 1.390(4) yes
C29 C30 . 1.374(4) yes
C30 C31 . 1.352(4) yes
C31 C32 . 1.365(4) yes
